data_4061463
_journal_name_full Organometallics
_journal_paper_doi 10.1021/om050179s
_journal_year 2005
_chemical_formula_sum 'C48 H54 Cl2 N6 Si Ti'
_chemical_formula_weight 861.86
_space_group_IT_number 14
_symmetry_cell_setting monoclinic
_symmetry_space_group_name_Hall '-P 2ybc'
_symmetry_space_group_name_H-M 'P 1 21/c 1'
_cell_angle_alpha 90.00
_cell_angle_beta 98.280(4)
_cell_angle_gamma 90.00
_cell_formula_units_Z 4
_cell_length_a 12.3148(18)
_cell_length_b 17.191(3)
_cell_length_c 22.176(4)
_cell_measurement_temperature 173(2)
_cell_volume 4645.6(12)
_diffrn_ambient_temperature 173(2)
_exptl_crystal_density_diffrn 1.232
_cod_depositor_comments
;
The following automatic conversions were performed:
'_symmetry_cell_setting' value 'Monoclinic' changed to 'monoclinic'
according to '/home/saulius/struct/CIF-dictionaries/cif_core.dic'
dictionary named 'cif_core.dic' version 2.4.1 from 2010-06-29.

Automatic conversion script
Id: cif_fix_enum 1527 2010-12-29 10:47:43Z saulius 
;
_cod_original_sg_symbol_H-M 'P 21/c'
_cod_database_code 4061463

loop_
_symmetry_equiv_pos_as_xyz
'x, y, z'
'-x, y+1/2, -z+1/2'
'-x, -y, -z'
'x, -y-1/2, z-1/2'

loop_
_atom_site_label
_atom_site_type_symbol
_atom_site_fract_x
_atom_site_fract_y
_atom_site_fract_z
_atom_site_U_iso_or_equiv
_atom_site_adp_type
_atom_site_occupancy
_atom_site_symmetry_multiplicity
_atom_site_calc_flag
_atom_site_refinement_flags
_atom_site_disorder_assembly
_atom_site_disorder_group
Ti Ti 0.16636(7) 0.64462(6) -0.28387(4) 0.0256(3) Uani 1 1 d . . .
Si Si 0.33700(12) 0.53736(10) -0.35930(7) 0.0303(5) Uani 1 1 d . . .
Cl1 Cl -0.04475(12) 0.99852(10) -0.42917(7) 0.0593(5) Uani 1 1 d . . .
Cl2 Cl -0.20534(12) 0.89925(10) -0.38326(8) 0.0598(5) Uani 1 1 d . . .
N1 N 0.0489(3) 0.5711(3) -0.26051(19) 0.0254(12) Uani 1 1 d . . .
N2 N 0.2609(3) 0.6625(3) -0.20103(19) 0.0255(12) Uani 1 1 d . . .
N3 N 0.0572(3) 0.7275(3) -0.2261(2) 0.0303(13) Uani 1 1 d . . .
N4 N 0.2465(3) 0.5827(2) -0.31939(18) 0.0256(12) Uani 1 1 d . . .
N5 N 0.0498(3) 0.6812(2) -0.36509(18) 0.0226(12) Uani 1 1 d . . .
N6 N 0.2267(3) 0.7548(2) -0.31896(19) 0.0271(13) Uani 1 1 d . . .
C1C C 0.3694(4) 0.4367(3) -0.3281(3) 0.0285(16) Uani 1 1 d . . .
C1A C 0.2788(5) 0.5327(3) -0.4420(3) 0.0335(16) Uani 1 1 d . . .
C1B C 0.4670(4) 0.5953(3) -0.3570(2) 0.0279(15) Uani 1 1 d . . .
C1S C -0.1341(4) 0.9878(3) -0.3748(2) 0.0481(18) Uani 1 1 d . . .
H1SA H -0.0923 0.9905 -0.3343 0.058 Uiso 1 1 calc R . .
H1SB H -0.1863 1.0304 -0.3789 0.058 Uiso 1 1 calc R . .
C2B C 0.4665(5) 0.6633(4) -0.3916(3) 0.049(2) Uani 1 1 d . . .
H2BA H 0.4015 0.6786 -0.4153 0.059 Uiso 1 1 calc R . .
C2C C 0.4390(4) 0.3865(4) -0.3535(3) 0.0398(18) Uani 1 1 d . . .
H2CA H 0.4741 0.4039 -0.3854 0.048 Uiso 1 1 calc R . .
C2A C 0.3441(5) 0.5165(4) -0.4860(3) 0.068(2) Uani 1 1 d . . .
H2AA H 0.4174 0.5043 -0.4735 0.082 Uiso 1 1 calc R . .
C3C C 0.4573(5) 0.3103(4) -0.3320(3) 0.0362(17) Uani 1 1 d . . .
H3CA H 0.5045 0.2777 -0.3494 0.043 Uiso 1 1 calc R . .
C3A C 0.3059(6) 0.5177(5) -0.5480(3) 0.085(3) Uani 1 1 d . . .
H3AA H 0.3526 0.5067 -0.5763 0.102 Uiso 1 1 calc R . .
C3B C 0.5588(5) 0.7083(4) -0.3917(3) 0.057(2) Uani 1 1 d . . .
H3BA H 0.5549 0.7541 -0.4143 0.069 Uiso 1 1 calc R . .
C4C C 0.4058(5) 0.2843(4) -0.2856(3) 0.0421(19) Uani 1 1 d . . .
H4CA H 0.4178 0.2337 -0.2713 0.051 Uiso 1 1 calc R . .
C4B C 0.6553(5) 0.6864(4) -0.3590(3) 0.053(2) Uani 1 1 d . . .
H4BA H 0.7182 0.7161 -0.3597 0.063 Uiso 1 1 calc R . .
C4A C 0.1972(7) 0.5356(4) -0.5666(3) 0.063(2) Uani 1 1 d . . .
H4AA H 0.1702 0.5382 -0.6080 0.075 Uiso 1 1 calc R . .
C5C C 0.3361(4) 0.3326(4) -0.2596(3) 0.0440(19) Uani 1 1 d . . .
H5CA H 0.3003 0.3147 -0.2281 0.053 Uiso 1 1 calc R . .
C5A C 0.1301(6) 0.5495(4) -0.5252(3) 0.063(2) Uani 1 1 d . . .
H5AA H 0.0563 0.5600 -0.5380 0.075 Uiso 1 1 calc R . .
C5B C 0.6591(5) 0.6201(4) -0.3251(3) 0.062(2) Uani 1 1 d . . .
H5BA H 0.7253 0.6046 -0.3028 0.075 Uiso 1 1 calc R . .
C6C C 0.3199(4) 0.4084(3) -0.2811(3) 0.0360(17) Uani 1 1 d . . .
H6CA H 0.2738 0.4410 -0.2630 0.043 Uiso 1 1 calc R . .
C6A C 0.1699(5) 0.5482(3) -0.4632(3) 0.0474(19) Uani 1 1 d . . .
H6AA H 0.1220 0.5580 -0.4353 0.057 Uiso 1 1 calc R . .
C6B C 0.5657(5) 0.5750(3) -0.3231(3) 0.0438(18) Uani 1 1 d . . .
H6BA H 0.5699 0.5309 -0.2986 0.053 Uiso 1 1 calc R . .
C11 C 0.0127(5) 0.4981(3) -0.2805(2) 0.0369(17) Uani 1 1 d . . .
H11A H 0.0488 0.4651 -0.3043 0.044 Uiso 1 1 calc R . .
C12 C -0.0841(5) 0.4819(4) -0.2600(3) 0.048(2) Uani 1 1 d . . .
H12A H -0.1260 0.4371 -0.2683 0.058 Uiso 1 1 calc R . .
C13 C -0.1091(4) 0.5445(4) -0.2245(3) 0.0446(19) Uani 1 1 d . . .
H13A H -0.1692 0.5490 -0.2036 0.054 Uiso 1 1 calc R . .
C14 C -0.0284(5) 0.5975(3) -0.2264(3) 0.0278(15) Uani 1 1 d . . .
C21 C 0.3463(4) 0.6219(3) -0.1689(3) 0.0380(18) Uani 1 1 d . . .
H21A H 0.3836 0.5815 -0.1849 0.046 Uiso 1 1 calc R . .
C22 C 0.3695(4) 0.6483(4) -0.1105(3) 0.0419(18) Uani 1 1 d . . .
H22A H 0.4235 0.6296 -0.0803 0.050 Uiso 1 1 calc R . .
C23 C 0.2963(4) 0.7090(3) -0.1047(3) 0.0386(17) Uani 1 1 d . . .
H23A H 0.2926 0.7389 -0.0702 0.046 Uiso 1 1 calc R . .
C24 C 0.2309(4) 0.7158(3) -0.1600(3) 0.0300(16) Uani 1 1 d . . .
C31 C -0.0017(4) 0.6704(3) -0.1919(2) 0.0372(17) Uani 1 1 d . . .
H31A H 0.0436 0.6583 -0.1535 0.045 Uiso 1 1 calc R . .
H31B H -0.0690 0.6939 -0.1827 0.045 Uiso 1 1 calc R . .
C32 C 0.1395(4) 0.7703(3) -0.1827(2) 0.0416(18) Uani 1 1 d . . .
H32A H 0.1056 0.7898 -0.1488 0.050 Uiso 1 1 calc R . .
H32B H 0.1678 0.8143 -0.2031 0.050 Uiso 1 1 calc R . .
C33 C -0.0227(4) 0.7811(3) -0.2595(2) 0.0405(18) Uani 1 1 d . . .
H33A H -0.0594 0.8096 -0.2311 0.061 Uiso 1 1 calc R . .
H33B H -0.0757 0.7520 -0.2865 0.061 Uiso 1 1 calc R . .
H33C H 0.0147 0.8167 -0.2827 0.061 Uiso 1 1 calc R . .
C52 C -0.0426(4) 0.6429(3) -0.3859(2) 0.0277(15) Uani 1 1 d . . .
H52A H -0.0617 0.6003 -0.3638 0.033 Uiso 1 1 calc R . .
C53 C -0.1108(4) 0.6629(3) -0.4381(2) 0.0259(15) Uani 1 1 d . . .
H53A H -0.1731 0.6333 -0.4509 0.031 Uiso 1 1 calc R . .
C54 C -0.0871(4) 0.7274(3) -0.4722(2) 0.0225(14) Uani 1 1 d . . .
C55 C 0.0085(4) 0.7686(3) -0.4503(2) 0.0241(15) Uani 1 1 d . . .
H55A H 0.0275 0.8126 -0.4708 0.029 Uiso 1 1 calc R . .
C56 C 0.0747(4) 0.7439(3) -0.3983(2) 0.0231(15) Uani 1 1 d . . .
C62 C 0.3220(4) 0.7879(3) -0.2940(3) 0.0382(18) Uani 1 1 d . . .
H62A H 0.3586 0.7674 -0.2579 0.046 Uiso 1 1 calc R . .
C63 C 0.3675(4) 0.8508(4) -0.3195(2) 0.0383(17) Uani 1 1 d . . .
H63A H 0.4320 0.8727 -0.2997 0.046 Uiso 1 1 calc R . .
C64 C 0.3187(4) 0.8819(3) -0.3742(3) 0.0285(16) Uani 1 1 d . . .
C65 C 0.2209(4) 0.8471(3) -0.4000(2) 0.0269(15) Uani 1 1 d . . .
H65A H 0.1835 0.8667 -0.4363 0.032 Uiso 1 1 calc R . .
C66 C 0.1778(4) 0.7828(3) -0.3723(2) 0.0239(15) Uani 1 1 d . . .
C540 C -0.1622(4) 0.7486(3) -0.5312(2) 0.0268(15) Uani 1 1 d . . .
C541 C -0.1483(4) 0.6872(3) -0.5791(2) 0.0414(18) Uani 1 1 d . . .
H54A H -0.0734 0.6865 -0.5865 0.062 Uiso 1 1 calc R . .
H54B H -0.1954 0.6994 -0.6163 0.062 Uiso 1 1 calc R . .
H54C H -0.1675 0.6370 -0.5648 0.062 Uiso 1 1 calc R . .
C542 C -0.1338(4) 0.8288(3) -0.5545(2) 0.0394(18) Uani 1 1 d . . .
H54D H -0.0594 0.8286 -0.5628 0.059 Uiso 1 1 calc R . .
H54E H -0.1418 0.8673 -0.5241 0.059 Uiso 1 1 calc R . .
H54F H -0.1823 0.8407 -0.5912 0.059 Uiso 1 1 calc R . .
C543 C -0.2815(4) 0.7502(3) -0.5199(2) 0.0411(18) Uani 1 1 d . . .
H54G H -0.3014 0.7000 -0.5061 0.062 Uiso 1 1 calc R . .
H54H H -0.3280 0.7631 -0.5571 0.062 Uiso 1 1 calc R . .
H54I H -0.2900 0.7886 -0.4895 0.062 Uiso 1 1 calc R . .
C640 C 0.3693(4) 0.9511(4) -0.4031(3) 0.0349(17) Uani 1 1 d . . .
C641 C 0.3009(4) 0.9772(3) -0.4627(2) 0.056(2) Uani 1 1 d . . .
H64A H 0.2285 0.9912 -0.4553 0.084 Uiso 1 1 calc R . .
H64B H 0.2961 0.9355 -0.4918 0.084 Uiso 1 1 calc R . .
H64C H 0.3351 1.0214 -0.4786 0.084 Uiso 1 1 calc R . .
C642 C 0.3809(4) 1.0194(3) -0.3582(3) 0.057(2) Uani 1 1 d . . .
H64D H 0.4230 1.0033 -0.3205 0.085 Uiso 1 1 calc R . .
H64E H 0.3095 1.0360 -0.3510 0.085 Uiso 1 1 calc R . .
H64F H 0.4176 1.0617 -0.3751 0.085 Uiso 1 1 calc R . .
C643 C 0.4837(4) 0.9284(3) -0.4166(3) 0.055(2) Uani 1 1 d . . .
H64G H 0.5279 0.9117 -0.3797 0.083 Uiso 1 1 calc R . .
H64H H 0.5175 0.9725 -0.4329 0.083 Uiso 1 1 calc R . .
H64I H 0.4773 0.8868 -0.4458 0.083 Uiso 1 1 calc R . .

loop_
_atom_site_aniso_label
_atom_site_aniso_U_11
_atom_site_aniso_U_22
_atom_site_aniso_U_33
_atom_site_aniso_U_23
_atom_site_aniso_U_13
_atom_site_aniso_U_12
Ti 0.0244(6) 0.0257(6) 0.0266(7) 0.0040(6) 0.0039(5) 0.0036(6)
Si 0.0282(10) 0.0338(11) 0.0294(11) 0.0005(9) 0.0055(8) 0.0053(9)
Cl1 0.0593(12) 0.0742(13) 0.0472(11) -0.0099(11) 0.0171(9) -0.0219(10)
Cl2 0.0597(12) 0.0585(12) 0.0623(13) -0.0073(11) 0.0124(10) -0.0206(10)
N1 0.033(3) 0.016(3) 0.028(3) 0.001(3) 0.007(3) -0.001(2)
N2 0.023(3) 0.024(3) 0.028(3) 0.007(3) -0.001(2) 0.006(2)
N3 0.023(3) 0.028(3) 0.038(3) 0.002(3) 0.000(3) 0.006(3)
N4 0.025(3) 0.032(3) 0.024(3) -0.002(2) 0.016(2) 0.010(2)
N5 0.016(3) 0.025(3) 0.027(3) -0.004(3) 0.004(2) -0.005(2)
N6 0.021(3) 0.031(3) 0.028(3) 0.008(3) -0.002(2) -0.006(2)
C1C 0.028(4) 0.034(4) 0.021(4) 0.000(3) -0.002(3) 0.000(3)
C1A 0.034(4) 0.030(4) 0.037(4) 0.002(3) 0.009(4) -0.005(3)
C1B 0.028(4) 0.030(4) 0.027(4) -0.004(3) 0.005(3) 0.004(3)
C1S 0.062(4) 0.043(4) 0.043(4) -0.016(4) 0.017(4) -0.016(4)
C2B 0.032(4) 0.046(5) 0.072(5) 0.002(4) 0.016(4) 0.011(4)
C2C 0.043(4) 0.038(4) 0.039(4) -0.007(4) 0.008(3) 0.005(4)
C2A 0.036(4) 0.133(8) 0.037(5) -0.014(5) 0.012(4) -0.021(4)
C3C 0.040(4) 0.032(4) 0.036(4) -0.011(4) 0.001(4) 0.008(3)
C3A 0.077(6) 0.145(9) 0.037(5) -0.022(5) 0.023(5) -0.056(6)
C3B 0.048(5) 0.037(5) 0.091(6) 0.006(5) 0.024(4) 0.005(4)
C4C 0.036(4) 0.037(5) 0.048(5) -0.001(4) -0.013(4) 0.002(4)
C4B 0.041(5) 0.049(5) 0.072(6) -0.029(5) 0.020(4) -0.018(4)
C4A 0.106(7) 0.050(5) 0.028(5) 0.004(4) -0.004(5) -0.040(5)
C5C 0.035(4) 0.047(5) 0.050(5) 0.021(4) 0.006(4) -0.001(4)
C5A 0.075(6) 0.052(5) 0.051(5) -0.017(5) -0.026(5) 0.015(4)
C5B 0.035(5) 0.070(6) 0.077(6) -0.014(5) -0.011(4) -0.007(4)
C6C 0.042(4) 0.036(5) 0.032(4) 0.003(4) 0.012(3) 0.007(4)
C6A 0.048(4) 0.046(5) 0.047(5) -0.005(4) 0.001(4) 0.011(4)
C6B 0.043(4) 0.044(5) 0.042(4) -0.007(4) 0.001(4) -0.006(4)
C11 0.048(4) 0.022(4) 0.038(4) 0.002(4) -0.002(4) 0.010(4)
C12 0.047(5) 0.031(5) 0.063(5) 0.003(4) 0.000(4) -0.018(4)
C13 0.031(4) 0.045(5) 0.060(5) 0.009(4) 0.016(4) -0.004(4)
C14 0.025(4) 0.024(4) 0.035(4) 0.003(3) 0.006(3) 0.003(3)
C21 0.033(4) 0.040(5) 0.039(4) 0.011(4) -0.003(3) 0.001(3)
C22 0.034(4) 0.052(5) 0.037(4) 0.008(4) -0.002(3) 0.006(4)
C23 0.048(4) 0.039(4) 0.025(4) -0.006(4) -0.005(3) 0.002(4)
C24 0.030(4) 0.024(4) 0.036(4) 0.000(4) 0.007(3) -0.003(3)
C31 0.031(4) 0.045(5) 0.037(4) 0.006(4) 0.008(3) 0.008(3)
C32 0.051(4) 0.031(4) 0.042(4) -0.008(4) 0.003(3) 0.003(4)
C33 0.038(4) 0.031(4) 0.049(4) -0.004(4) -0.004(3) 0.012(3)
C52 0.023(3) 0.029(4) 0.032(4) 0.003(3) 0.005(3) -0.004(3)
C53 0.015(3) 0.032(4) 0.031(4) 0.002(3) 0.003(3) -0.006(3)
C54 0.025(3) 0.020(4) 0.024(4) -0.003(3) 0.008(3) 0.001(3)
C55 0.019(3) 0.032(4) 0.022(4) 0.006(3) 0.006(3) -0.003(3)
C56 0.020(3) 0.021(4) 0.029(4) 0.003(3) 0.007(3) -0.003(3)
C62 0.030(4) 0.050(5) 0.030(4) 0.017(4) -0.011(3) -0.015(3)
C63 0.029(4) 0.051(5) 0.032(4) 0.017(4) -0.006(3) -0.010(4)
C64 0.025(4) 0.031(4) 0.030(4) 0.005(3) 0.006(3) -0.002(3)
C65 0.025(3) 0.035(4) 0.021(4) 0.002(3) 0.003(3) -0.001(3)
C66 0.026(3) 0.023(4) 0.023(4) 0.003(3) 0.004(3) -0.006(3)
C540 0.028(4) 0.028(4) 0.026(4) -0.002(3) 0.006(3) 0.000(3)
C541 0.055(4) 0.038(4) 0.028(4) 0.000(3) -0.004(3) -0.001(3)
C542 0.050(4) 0.030(4) 0.033(4) 0.007(3) -0.012(3) -0.007(3)
C543 0.035(4) 0.054(5) 0.034(4) 0.008(4) 0.002(3) 0.002(3)
C640 0.023(4) 0.042(4) 0.040(4) 0.012(4) 0.004(3) -0.005(3)
C641 0.061(4) 0.049(5) 0.056(5) 0.026(4) 0.001(4) -0.019(4)
C642 0.056(5) 0.043(5) 0.077(5) -0.005(4) 0.026(4) -0.016(4)
C643 0.039(4) 0.053(5) 0.080(5) 0.026(4) 0.028(4) 0.010(4)

loop_
_geom_bond_atom_site_label_1
_geom_bond_atom_site_label_2
_geom_bond_distance
_geom_bond_site_symmetry_2
_geom_bond_publ_flag
Ti N4 1.718(4) . ?
Ti N1 2.043(4) . ?
Ti N2 2.051(4) . ?
Ti N6 2.216(4) . ?
Ti N5 2.226(4) . ?
Ti N3 2.444(4) . ?
Si N4 1.708(4) . ?
Si C1A 1.873(6) . ?
Si C1B 1.879(5) . ?
Si C1C 1.884(6) . ?
Cl1 C1S 1.754(5) . ?
Cl2 C1S 1.754(5) . ?
N1 C14 1.375(6) . ?
N1 C11 1.385(6) . ?
N2 C21 1.374(5) . ?
N2 C24 1.378(6) . ?
N3 C33 1.469(5) . ?
N3 C32 1.488(5) . ?
N3 C31 1.490(6) . ?
N5 C52 1.337(5) . ?
N5 C56 1.365(6) . ?
N6 C66 1.338(6) . ?
N6 C62 1.350(5) . ?
C1C C6C 1.370(7) . ?
C1C C2C 1.392(7) . ?
C1A C2A 1.378(7) . ?
C1A C6A 1.382(6) . ?
C1B C6B 1.379(6) . ?
C1B C2B 1.397(7) . ?
C2B C3B 1.376(7) . ?
C2C C3C 1.400(7) . ?
C2A C3A 1.387(7) . ?
C3C C4C 1.361(7) . ?
C3A C4A 1.378(8) . ?
C3B C4B 1.353(7) . ?
C4C C5C 1.379(7) . ?
C4B C5B 1.362(8) . ?
C4A C5A 1.343(8) . ?
C5C C6C 1.392(7) . ?
C5A C6A 1.391(7) . ?
C5B C6B 1.393(7) . ?
C11 C12 1.365(7) . ?
C12 C13 1.395(7) . ?
C13 C14 1.353(7) . ?
C14 C31 1.481(7) . ?
C21 C22 1.363(7) . ?
C22 C23 1.396(7) . ?
C23 C24 1.371(6) . ?
C24 C32 1.496(6) . ?
C52 C53 1.372(6) . ?
C53 C54 1.396(7) . ?
C54 C55 1.400(6) . ?
C54 C540 1.533(6) . ?
C55 C56 1.380(6) . ?
C56 C66 1.477(6) . ?
C62 C63 1.377(7) . ?
C63 C64 1.380(6) . ?
C64 C65 1.393(6) . ?
C64 C640 1.525(7) . ?
C65 C66 1.404(7) . ?
C540 C543 1.525(6) . ?
C540 C541 1.526(6) . ?
C540 C542 1.530(7) . ?
C640 C641 1.530(6) . ?
C640 C642 1.532(7) . ?
C640 C643 1.533(6) . ?
